data_7009414
loop_
_publ_author_name
'Barandika, M. Gotzone'
'Hern\'andez-Pino, Margarita L.'
'Urtiaga, M. Karmele'
'Cort\'es, Roberto'
'Lezama, Luis'
'Arriortua, M. Isabel'
'Rojo, Te\'ofilo'

_publ_section_title
;
 Solvent control in the synthesis of [Mn(NCS)2(bpe)2(H2O)2] and
 [Mn(NCS)2(bpe)1.5(CH3OH)]n
 (bpe&#x2005;=&#x2005;1,2-bis(4-pyridyl)ethene): structural analysis
 and magnetic properties
;
_journal_issue 9
_journal_name_full 'Journal of the Chemical Society, Dalton Transactions'
_journal_page_first 1469
_journal_paper_doi 10.1039/b000808g
_journal_year 2000
_chemical_formula_sum 'C26 H24 Mn N6 O2 S2'
_chemical_formula_weight 571.57
_space_group_IT_number 14
_symmetry_cell_setting monoclinic
_symmetry_space_group_name_Hall '-P 2ybc'
_symmetry_space_group_name_H-M 'P 1 21/c 1'
_atom_sites_solution_hydrogens geom
_atom_sites_solution_primary direct
_atom_sites_solution_secondary difmap
_audit_creation_method SHELXL
_cell_angle_alpha 90.00
_cell_angle_beta 96.86(2)
_cell_angle_gamma 90.00
_cell_formula_units_Z 4
_cell_length_a 10.432(4)
_cell_length_b 12.851(5)
_cell_length_c 21.164(6)
_cell_measurement_temperature 293(2)
_cell_volume 2817.0(17)
_computing_cell_refinement 'Enraf-Nonius CAD-4'
_computing_data_collection 'Enraf-Nonius CAD-4'
_computing_data_reduction 'Xtal 3.2 (Hall, Flack & Stewart, 1992)'
_computing_structure_refinement 'SHELXL97 (Sheldrick, 1997a)'
_computing_structure_solution 'SHELXS97 (Sheldrick, 1997b)'
_diffrn_ambient_temperature 293(2)
_diffrn_measurement_device 'Enraf-Nonius CAD-4 diffractometer'
_diffrn_measurement_method \w-2\q
_diffrn_radiation_monochromator graphite
_diffrn_radiation_source 'fine-focus sealed tube'
_diffrn_radiation_type MoK\a
_diffrn_radiation_wavelength 0.71070
_diffrn_reflns_av_R_equivalents 0.0244
_diffrn_reflns_av_sigmaI/netI 0.0245
_diffrn_reflns_limit_h_max 14
_diffrn_reflns_limit_h_min 0
_diffrn_reflns_limit_k_max 18
_diffrn_reflns_limit_k_min 0
_diffrn_reflns_limit_l_max 29
_diffrn_reflns_limit_l_min -29
_diffrn_reflns_number 8593
_diffrn_reflns_theta_max 29.97
_diffrn_reflns_theta_min 1.86
_diffrn_standards_interval_count 200
_diffrn_standards_number 2
_exptl_absorpt_coefficient_mu 0.650
_exptl_crystal_density_diffrn 1.348
_exptl_crystal_F_000 1180
_refine_diff_density_max 0.498
_refine_diff_density_min -0.384
_refine_diff_density_rms 0.056
_refine_ls_extinction_method none
_refine_ls_goodness_of_fit_all 1.087
_refine_ls_goodness_of_fit_obs 1.126
_refine_ls_matrix_type full
_refine_ls_number_parameters 407
_refine_ls_number_reflns 8156
_refine_ls_number_restraints 0
_refine_ls_restrained_S_all 1.166
_refine_ls_restrained_S_obs 1.126
_refine_ls_R_factor_all 0.0652
_refine_ls_R_factor_obs 0.0429
_refine_ls_shift/esd_max 1.186
_refine_ls_shift/esd_mean 0.161
_refine_ls_structure_factor_coef Fsqd
_refine_ls_weighting_details 'w=1/[\s^2^(Fo^2^)+(0.0709P)^2^+0.3049P] where P=(Fo^2^+2Fc^2^)/3'
_refine_ls_weighting_scheme calc
_refine_ls_wR_factor_all 0.1403
_refine_ls_wR_factor_obs 0.1144
_reflns_number_observed 5892
_reflns_number_total 8184
_reflns_observed_criterion >2sigma(I)
_cod_data_source_file b000808g.txt
_cod_data_source_block mnmar
_cod_depositor_comments
;
The following automatic conversions were performed:
'_symmetry_cell_setting' value 'Monoclinic' changed to 'monoclinic'
according to '/home/saulius/struct/CIF-dictionaries/cif_core.dic'
dictionary named 'cif_core.dic' version 2.4.1 from 2010-06-29.

Automatic conversion script
Id: cif_fix_enum 1527 2010-12-29 10:47:43Z saulius 

The following automatic conversions were performed:

'_refine_ls_weighting_scheme' value 'calc
w=1/[\s^2^(Fo^2^)+(0.0709P)^2^+0.3049P] where P=(Fo^2^+2Fc^2^)/3' was
changed to 'calc'. New tag '_refine_ls_weighting_details' was
created. The value of the new tag was set to
'w=1/[\s^2^(Fo^2^)+(0.0709P)^2^+0.3049P] where P=(Fo^2^+2Fc^2^)/3'.

Automatic conversion script
Id: cif_fix_values 3143 2015-03-26 13:38:13Z robertas 
;
_cod_original_sg_symbol_H-M 'P 21/c'
_cod_database_code 7009414

loop_
_symmetry_equiv_pos_as_xyz
'x, y, z'
'-x, y+1/2, -z+1/2'
'-x, -y, -z'
'x, -y-1/2, z-1/2'

loop_
_atom_site_aniso_label
_atom_site_aniso_U_11
_atom_site_aniso_U_22
_atom_site_aniso_U_33
_atom_site_aniso_U_23
_atom_site_aniso_U_13
_atom_site_aniso_U_12
Mn1 0.04004(14) 0.0483(2) 0.03447(13) 0.00190(10) -0.00627(9) -0.00207(10)
O1 0.0368(6) 0.0761(10) 0.0552(8) 0.0222(7) -0.0082(6) -0.0020(6)
O2 0.0789(11) 0.0657(9) 0.0550(8) 0.0155(7) 0.0144(7) 0.0245(8)
N5 0.0668(11) 0.0696(11) 0.0540(9) 0.0059(8) 0.0065(8) -0.0128(9)
C25 0.0416(8) 0.0661(11) 0.0407(8) 0.0015(8) 0.0058(7) -0.0050(8)
S1 0.0738(4) 0.1028(5) 0.1070(6) 0.0407(5) 0.0281(4) -0.0167(4)
N6 0.0581(10) 0.0620(11) 0.0568(10) -0.0031(8) 0.0003(8) 0.0055(8)
C26 0.0447(9) 0.0580(11) 0.0425(9) 0.0033(8) 0.0091(7) 0.0070(8)
S2 0.1084(6) 0.0594(4) 0.1108(6) -0.0169(3) 0.0501(5) 0.0019(3)
N1 0.0379(7) 0.0563(8) 0.0383(7) -0.0009(6) -0.0061(5) -0.0028(6)
C1 0.0397(8) 0.0542(10) 0.0441(9) -0.0029(7) -0.0058(7) 0.0021(7)
C2 0.0467(9) 0.0536(10) 0.0394(8) -0.0060(7) -0.0032(7) 0.0008(7)
C3 0.0409(8) 0.0479(9) 0.0395(8) 0.0000(7) -0.0076(6) -0.0062(7)
C4 0.0340(8) 0.0734(12) 0.0444(9) -0.0007(8) -0.0025(7) -0.0043(8)
C5 0.0414(9) 0.0722(13) 0.0387(8) -0.0044(8) -0.0019(7) -0.0041(8)
C6 0.0455(9) 0.0641(11) 0.0380(8) -0.0050(8) -0.0059(7) -0.0033(8)
C7 0.0445(9) 0.0605(11) 0.0367(8) 0.0009(7) -0.0055(7) -0.0064(8)
C8 0.0521(10) 0.0618(11) 0.0398(8) 0.0013(8) -0.0077(7) -0.0068(8)
C9 0.0421(9) 0.0580(10) 0.0429(9) 0.0012(7) -0.0057(7) -0.0033(8)
C10 0.0425(8) 0.0492(9) 0.0395(8) 0.0049(7) -0.0078(7) -0.0078(7)
C11 0.0462(10) 0.0773(13) 0.0436(9) 0.0014(9) -0.0019(8) -0.0050(9)
C12 0.0406(9) 0.0808(14) 0.0583(11) 0.0063(10) -0.0093(8) -0.0059(9)
N2 0.0479(8) 0.0754(11) 0.0431(8) 0.0079(7) -0.0129(6) -0.0109(8)
N3 0.0531(8) 0.0568(9) 0.0383(7) 0.0015(6) -0.0099(6) -0.0033(7)
C13 0.0634(12) 0.0567(11) 0.0473(10) 0.0032(8) -0.0156(9) -0.0106(9)
C14 0.0644(12) 0.0590(11) 0.0418(9) 0.0087(8) -0.0126(8) -0.0072(9)
C15 0.0453(9) 0.0570(10) 0.0361(8) -0.0054(7) -0.0039(6) -0.0007(7)
C16 0.0576(11) 0.0530(11) 0.0529(10) 0.0003(8) -0.0096(9) -0.0077(9)
C17 0.0610(11) 0.0566(11) 0.0459(9) 0.0064(8) -0.0127(8) -0.0041(9)
C18 0.0503(9) 0.0584(11) 0.0404(8) -0.0047(8) -0.0054(7) -0.0039(8)
C19 0.0442(9) 0.0603(11) 0.0401(8) -0.0041(8) -0.0026(7) -0.0046(8)
C20 0.0544(11) 0.0683(13) 0.0605(12) 0.0114(10) -0.0109(9) 0.0021(10)
C21 0.0487(10) 0.0584(11) 0.0560(11) 0.0026(9) -0.0056(8) -0.0050(9)
C22 0.0356(7) 0.0607(10) 0.0405(8) -0.0019(7) -0.0016(6) -0.0004(7)
C23 0.0516(10) 0.0597(12) 0.0595(11) 0.0070(9) -0.0133(9) -0.0059(9)
C24 0.0535(11) 0.0657(13) 0.0702(13) 0.0032(10) -0.0180(10) -0.0135(10)
N4 0.0464(8) 0.0794(12) 0.0573(10) 0.0047(9) -0.0139(7) -0.0059(8)

loop_
_atom_site_label
_atom_site_type_symbol
_atom_site_fract_x
_atom_site_fract_y
_atom_site_fract_z
_atom_site_U_iso_or_equiv
_atom_site_thermal_displace_type
_atom_site_occupancy
_atom_site_calc_flag
_atom_site_refinement_flags
_atom_site_disorder_group
Mn1 Mn 0.10474(2) 0.06797(2) 0.202246(11) 0.04182(9) Uani 1 d . .
O1 O -0.02897(13) -0.00693(13) 0.26222(7) 0.0572(4) Uani 1 d . .
O2 O -0.0061(2) 0.20570(14) 0.22647(8) 0.0660(4) Uani 1 d . .
N5 N 0.2115(2) 0.1760(2) 0.15094(9) 0.0635(4) Uani 1 d . .
C25 C 0.2528(2) 0.2458(2) 0.12620(8) 0.0494(4) Uani 1 d . .
S1 S 0.30936(7) 0.34439(7) 0.09056(4) 0.0931(3) Uani 1 d . .
N6 N 0.1953(2) -0.08130(15) 0.19089(9) 0.0595(4) Uani 1 d . .
C26 C 0.1922(2) -0.1678(2) 0.17677(9) 0.0481(4) Uani 1 d . .
S2 S 0.18594(8) -0.29055(5) 0.15788(4) 0.0899(2) Uani 1 d . .
N1 N 0.24424(14) 0.09452(12) 0.29202(7) 0.0450(3) Uani 1 d . .
C1 C 0.2090(2) 0.12530(15) 0.34768(9) 0.0469(4) Uani 1 d . .
C2 C 0.2946(2) 0.13644(15) 0.40201(9) 0.0473(4) Uani 1 d . .
C3 C 0.4248(2) 0.11612(14) 0.40007(8) 0.0438(4) Uani 1 d . .
C4 C 0.4621(2) 0.0851(2) 0.34188(9) 0.0512(4) Uani 1 d . .
C5 C 0.3701(2) 0.0751(2) 0.29009(9) 0.0513(4) Uani 1 d . .
C6 C 0.5141(2) 0.1277(2) 0.45866(9) 0.0501(4) Uani 1 d . .
C7 C 0.6389(2) 0.1076(2) 0.46488(8) 0.0481(4) Uani 1 d . .
C8 C 0.7742(2) 0.1446(2) 0.63622(9) 0.0523(4) Uani 1 d . .
C9 C 0.6849(2) 0.1403(2) 0.58283(9) 0.0485(4) Uani 1 d . .
C10 C 0.7262(2) 0.11789(14) 0.52372(8) 0.0448(4) Uani 1 d . .
C11 C 0.8573(2) 0.1023(2) 0.52307(10) 0.0563(5) Uani 1 d . .
C12 C 0.9393(2) 0.1093(2) 0.57879(11) 0.0611(5) Uani 1 d . .
N2 N 0.9001(2) 0.12956(15) 0.63504(8) 0.0569(4) Uani 1 d . .
N3 N -0.0355(2) 0.03334(14) 0.11334(7) 0.0506(4) Uani 1 d . .
C13 C -0.0643(2) 0.1054(2) 0.06833(10) 0.0576(5) Uani 1 d . .
C14 C -0.1584(2) 0.0927(2) 0.01752(9) 0.0566(5) Uani 1 d . .
C15 C -0.2289(2) 0.00027(15) 0.01139(8) 0.0468(4) Uani 1 d . .
C16 C -0.1950(2) -0.0757(2) 0.05663(10) 0.0558(5) Uani 1 d . .
C17 C -0.1003(2) -0.0566(2) 0.10637(10) 0.0560(5) Uani 1 d . .
C18 C -0.3359(2) -0.0181(2) -0.03872(8) 0.0506(4) Uani 1 d . .
C19 C -0.3895(2) 0.0527(2) -0.07863(9) 0.0488(4) Uani 1 d . .
C20 C -0.6451(2) 0.1022(2) -0.21349(11) 0.0625(5) Uani 1 d . .
C21 C -0.5402(2) 0.1168(2) -0.16803(10) 0.0553(5) Uani 1 d . .
C22 C -0.4972(2) 0.0351(2) -0.12840(8) 0.0461(4) Uani 1 d . .
C23 C -0.5608(2) -0.0593(2) -0.13847(11) 0.0585(5) Uani 1 d . .
C24 C -0.6647(2) -0.0666(2) -0.18490(12) 0.0652(6) Uani 1 d . .
N4 N -0.7088(2) 0.0125(2) -0.22167(9) 0.0627(5) Uani 1 d . .
H1 H 0.1183(25) 0.1383(19) 0.3471(12) 0.069(2) Uiso 1 d . .
H2 H 0.2643(24) 0.1580(20) 0.4386(13) 0.069(2) Uiso 1 d . .
H4 H 0.5470(26) 0.0693(19) 0.3364(12) 0.069(2) Uiso 1 d . .
H5 H 0.3927(24) 0.0523(20) 0.2515(13) 0.069(2) Uiso 1 d . .
H6 H 0.4796(24) 0.1548(20) 0.4965(13) 0.069(2) Uiso 1 d . .
H7 H 0.6750(25) 0.0826(19) 0.4265(13) 0.069(2) Uiso 1 d . .
H8 H 0.7454(24) 0.1566(20) 0.6772(12) 0.069(2) Uiso 1 d . .
H9 H 0.5984(26) 0.1527(20) 0.5892(12) 0.069(2) Uiso 1 d . .
H11 H 0.8933(24) 0.0857(19) 0.4822(13) 0.069(2) Uiso 1 d . .
H12 H 1.0343(25) 0.0971(20) 0.5759(12) 0.069(2) Uiso 1 d . .
H13 H -0.0165(24) 0.1761(20) 0.0731(12) 0.069(2) Uiso 1 d . .
H14 H -0.1704(23) 0.1452(20) -0.0136(13) 0.069(2) Uiso 1 d . .
H16 H -0.2395(25) -0.1371(21) 0.0576(12) 0.069(2) Uiso 1 d . .
H17 H -0.0811(24) -0.1117(19) 0.1374(13) 0.069(2) Uiso 1 d . .
H18 H -0.3789(25) -0.0883(21) -0.0382(12) 0.069(2) Uiso 1 d . .
H19 H -0.3557(26) 0.1237(20) -0.0751(13) 0.069(2) Uiso 1 d . .
H20 H -0.6749(24) 0.1571(21) -0.2391(13) 0.069(2) Uiso 1 d . .
H21 H -0.4968(24) 0.1841(20) -0.1632(12) 0.069(2) Uiso 1 d . .
H23 H -0.5385(25) -0.1141(21) -0.1158(12) 0.069(2) Uiso 1 d . .
H24 H -0.7132(25) -0.1282(20) -0.1892(12) 0.069(2) Uiso 1 d . .
H1W H -0.1030(28) -0.0081(20) 0.2578(13) 0.069(2) Uiso 1 d . .
H2W H -0.0045(27) -0.0480(22) 0.2876(13) 0.069(2) Uiso 1 d . .
H3W H -0.0198(26) 0.2572(22) 0.2083(13) 0.069(2) Uiso 1 d . .
H4W H -0.0555(26) 0.2052(22) 0.2494(14) 0.069(2) Uiso 1 d . .

loop_
_atom_type_symbol
_atom_type_description
_atom_type_scat_dispersion_real
_atom_type_scat_dispersion_imag
_atom_type_scat_source
C C 0.0033 0.0016 'International Tables Vol C Tables 4.2.6.8 and 6.1.1.4'
H H 0.0000 0.0000 'International Tables Vol C Tables 4.2.6.8 and 6.1.1.4'
N N 0.0061 0.0033 'International Tables Vol C Tables 4.2.6.8 and 6.1.1.4'
S S 0.1246 0.1234 'International Tables Vol C Tables 4.2.6.8 and 6.1.1.4'
Mn Mn 0.3368 0.7283 'International Tables Vol C Tables 4.2.6.8 and 6.1.1.4'
O O 0.0106 0.0060 'International Tables Vol C Tables 4.2.6.8 and 6.1.1.4'

loop_
_geom_angle_atom_site_label_1
_geom_angle_atom_site_label_2
_geom_angle_atom_site_label_3
_geom_angle
_geom_angle_site_symmetry_1
_geom_angle_site_symmetry_3
_geom_angle_publ_flag
N5 Mn1 N6 104.85(8) . . ?
N5 Mn1 O2 85.25(8) . . ?
N6 Mn1 O2 169.74(7) . . ?
N5 Mn1 O1 165.54(7) . . ?
N6 Mn1 O1 89.52(7) . . ?
O2 Mn1 O1 80.33(7) . . ?
N5 Mn1 N1 90.38(7) . . ?
N6 Mn1 N1 88.94(6) . . ?
O2 Mn1 N1 89.22(6) . . ?
O1 Mn1 N1 88.31(6) . . ?
N5 Mn1 N3 91.67(7) . . ?
N6 Mn1 N3 88.91(7) . . ?
O2 Mn1 N3 92.62(7) . . ?
O1 Mn1 N3 90.12(6) . . ?
N1 Mn1 N3 177.35(6) . . ?
C25 N5 Mn1 168.1(2) . . ?
N5 C25 S1 179.3(2) . . ?
C26 N6 Mn1 152.4(2) . . ?
N6 C26 S2 178.9(2) . . ?
C1 N1 C5 117.09(15) . . ?
C1 N1 Mn1 124.39(12) . . ?
C5 N1 Mn1 118.49(12) . . ?
N1 C1 C2 123.3(2) . . ?
C1 C2 C3 119.7(2) . . ?
C2 C3 C4 117.2(2) . . ?
C2 C3 C6 118.7(2) . . ?
C4 C3 C6 124.1(2) . . ?
C5 C4 C3 119.3(2) . . ?
N1 C5 C4 123.5(2) . . ?
C7 C6 C3 125.8(2) . . ?
C6 C7 C10 125.2(2) . . ?
N2 C8 C9 123.4(2) . . ?
C8 C9 C10 119.5(2) . . ?
C11 C10 C9 116.6(2) . . ?
C11 C10 C7 119.7(2) . . ?
C9 C10 C7 123.7(2) . . ?
C12 C11 C10 119.8(2) . . ?
N2 C12 C11 123.7(2) . . ?
C12 N2 C8 117.0(2) . . ?
C13 N3 C17 116.9(2) . . ?
C13 N3 Mn1 121.29(13) . . ?
C17 N3 Mn1 121.61(12) . . ?
N3 C13 C14 123.6(2) . . ?
C13 C14 C15 119.5(2) . . ?
C16 C15 C14 116.6(2) . . ?
C16 C15 C18 119.8(2) . . ?
C14 C15 C18 123.6(2) . . ?
C17 C16 C15 120.3(2) . . ?
N3 C17 C16 123.0(2) . . ?
C19 C18 C15 125.5(2) . . ?
C18 C19 C22 125.8(2) . . ?
N4 C20 C21 123.4(2) . . ?
C20 C21 C22 119.4(2) . . ?
C21 C22 C23 117.1(2) . . ?
C21 C22 C19 118.9(2) . . ?
C23 C22 C19 124.0(2) . . ?
C24 C23 C22 119.4(2) . . ?
N4 C24 C23 123.6(2) . . ?
C24 N4 C20 117.0(2) . . ?

loop_
_geom_bond_atom_site_label_1
_geom_bond_atom_site_label_2
_geom_bond_distance
_geom_bond_site_symmetry_2
_geom_bond_publ_flag
Mn1 N5 2.153(2) . ?
Mn1 N6 2.164(2) . ?
Mn1 O2 2.208(2) . ?
Mn1 O1 2.215(2) . ?
Mn1 N1 2.277(2) . ?
Mn1 N3 2.285(2) . ?
N5 C25 1.148(3) . ?
C25 S1 1.621(2) . ?
N6 C26 1.151(3) . ?
C26 S2 1.627(2) . ?
N1 C1 1.335(2) . ?
N1 C5 1.342(2) . ?
C1 C2 1.376(2) . ?
C2 C3 1.389(3) . ?
C3 C4 1.393(3) . ?
C3 C6 1.467(2) . ?
C4 C5 1.374(2) . ?
C6 C7 1.318(3) . ?
C7 C10 1.458(2) . ?
C8 N2 1.332(3) . ?
C8 C9 1.377(2) . ?
C9 C10 1.401(3) . ?
C10 C11 1.384(3) . ?
C11 C12 1.375(3) . ?
C12 N2 1.330(3) . ?
N3 C13 1.336(3) . ?
N3 C17 1.339(3) . ?
C13 C14 1.376(3) . ?
C14 C15 1.395(3) . ?
C15 C16 1.383(3) . ?
C15 C18 1.464(2) . ?
C16 C17 1.377(3) . ?
C18 C19 1.320(3) . ?
C19 C22 1.463(2) . ?
C20 N4 1.332(3) . ?
C20 C21 1.381(3) . ?
C21 C22 1.385(3) . ?
C22 C23 1.386(3) . ?
C23 C24 1.377(3) . ?
C24 N4 1.329(3) . ?
